data_4506109
loop_
_publ_author_name
'Prakash, M. Jaya'
'Oliver, Allen G.'
'Sevov, Slavi C.'

_publ_section_title
;
 Guest--Host Frameworks of the Anionic Metal Complex [Fe(ox)3]3-and
 Cationic Bipyridinium-Based Linkers Bonded by Charge-Assisted Hydrogen
 Bonds
;
_journal_issue 5
_journal_name_full 'Crystal Growth &amp; Design'
_journal_page_first 2684
_journal_paper_doi 10.1021/cg300293j
_journal_volume 12
_journal_year 2012
_chemical_formula_sum 'C46.6 H44 Ba Fe2 N4 O31.4'
_chemical_formula_weight 1411.50
_chemical_name_systematic
; 
 ? 
;
_space_group_IT_number 14
_symmetry_cell_setting monoclinic
_symmetry_space_group_name_Hall '-P 2yn'
_symmetry_space_group_name_H-M 'P 1 21/n 1'
_atom_sites_solution_hydrogens geom
_atom_sites_solution_primary direct
_atom_sites_solution_secondary difmap
_audit_creation_method SHELXL-97
_cell_angle_alpha 90.00
_cell_angle_beta 92.4170(10)
_cell_angle_gamma 90.00
_cell_formula_units_Z 8
_cell_length_a 10.1267(3)
_cell_length_b 41.4321(12)
_cell_length_c 24.9603(7)
_cell_measurement_reflns_used 9967
_cell_measurement_temperature 120(2)
_cell_measurement_theta_max 26.49
_cell_measurement_theta_min 2.24
_cell_volume 10463.3(5)
_computing_cell_refinement 'Bruker SMART'
_computing_data_collection 'Bruker SMART'
_computing_data_reduction 'Bruker SHELXTL-V5.1'
_computing_molecular_graphics Diamond
_computing_publication_material 'SHELXL-97 (Sheldrick, 1997)'
_computing_structure_refinement 'SHELXL-97 (Sheldrick, 2008)'
_computing_structure_solution 'SHELXS-97 (Sheldrick, 2008)'
_diffrn_ambient_temperature 120(2)
_diffrn_measured_fraction_theta_full 0.998
_diffrn_measured_fraction_theta_max 0.998
_diffrn_measurement_device_type 'CCD area detector'
_diffrn_measurement_method 'phi and omega scans'
_diffrn_radiation_monochromator graphite
_diffrn_radiation_source 'fine-focus sealed tube'
_diffrn_radiation_type MoK\a
_diffrn_radiation_wavelength 0.71073
_diffrn_reflns_av_R_equivalents 0.0422
_diffrn_reflns_av_sigmaI/netI 0.0289
_diffrn_reflns_limit_h_max 12
_diffrn_reflns_limit_h_min -12
_diffrn_reflns_limit_k_max 51
_diffrn_reflns_limit_k_min -52
_diffrn_reflns_limit_l_max 31
_diffrn_reflns_limit_l_min -31
_diffrn_reflns_number 136783
_diffrn_reflns_theta_full 26.56
_diffrn_reflns_theta_max 26.56
_diffrn_reflns_theta_min 0.95
_exptl_absorpt_coefficient_mu 1.399
_exptl_absorpt_correction_T_max 0.7731
_exptl_absorpt_correction_T_min 0.6806
_exptl_absorpt_correction_type multi-scan
_exptl_absorpt_process_details 'Blessing, R.H. (1995) Acta Cryst. A51, 33-38'
_exptl_crystal_colour red
_exptl_crystal_density_diffrn 1.792
_exptl_crystal_density_meas ?
_exptl_crystal_density_method 'not measured'
_exptl_crystal_description block
_exptl_crystal_F_000 5686
_exptl_crystal_size_max 0.30
_exptl_crystal_size_mid 0.29
_exptl_crystal_size_min 0.19
_refine_diff_density_max 1.435
_refine_diff_density_min -1.044
_refine_diff_density_rms 0.115
_refine_ls_extinction_method none
_refine_ls_goodness_of_fit_ref 1.021
_refine_ls_hydrogen_treatment mixed
_refine_ls_matrix_type full
_refine_ls_number_parameters 1471
_refine_ls_number_reflns 21793
_refine_ls_number_restraints 0
_refine_ls_restrained_S_all 1.021
_refine_ls_R_factor_all 0.0677
_refine_ls_R_factor_gt 0.0475
_refine_ls_shift/su_max 0.002
_refine_ls_shift/su_mean 0.000
_refine_ls_structure_factor_coef Fsqd
_refine_ls_weighting_details 'calc w=1/[\s^2^(Fo^2^)+(0.0607P)^2^+40.3186P] where P=(Fo^2^+2Fc^2^)/3'
_refine_ls_weighting_scheme calc
_refine_ls_wR_factor_gt 0.1235
_refine_ls_wR_factor_ref 0.1369
_reflns_number_gt 16041
_reflns_number_total 21793
_reflns_threshold_expression >2sigma(I)
_cod_data_source_file cg300293j_si_002.cif
_cod_data_source_block 3
_cod_depositor_comments
;
The following automatic conversions were performed:

'_exptl_crystal_density_meas' value 'not measured' was changed to '?'
- the value is perceived as not measured.

Automatic conversion script
Id: cif_fix_values 3008 2015-01-20 13:52:24Z robertas 
;
_cod_original_sg_symbol_H-M P2(1)/n
_cod_original_formula_sum 'C46.60 H44 Ba Fe2 N4 O31.40'
_cod_database_code 4506109

loop_
_symmetry_equiv_pos_as_xyz
'x, y, z'
'-x+1/2, y+1/2, -z+1/2'
'-x, -y, -z'
'x-1/2, -y-1/2, z-1/2'

loop_
_atom_site_label
_atom_site_type_symbol
_atom_site_fract_x
_atom_site_fract_y
_atom_site_fract_z
_atom_site_U_iso_or_equiv
_atom_site_adp_type
_atom_site_occupancy
_atom_site_symmetry_multiplicity
_atom_site_calc_flag
_atom_site_refinement_flags
_atom_site_disorder_assembly
_atom_site_disorder_group
Ba1 Ba 0.25728(2) 0.181413(6) 0.737956(10) 0.01925(7) Uani 1 1 d . . .
Fe1 Fe 0.74851(6) 0.193107(15) 0.60099(2) 0.01985(14) Uani 1 1 d . . .
Fe2 Fe 0.76435(6) 0.196257(15) 0.87393(2) 0.01816(13) Uani 1 1 d . . .
O1 O 0.6795(3) 0.16497(8) 0.65876(12) 0.0247(7) Uani 1 1 d . A .
O2 O 0.5057(3) 0.15949(8) 0.70990(13) 0.0324(8) Uani 1 1 d . A .
O3 O 0.5783(3) 0.21626(7) 0.61309(12) 0.0233(7) Uani 1 1 d . . .
O4 O 0.3853(3) 0.20917(7) 0.65210(12) 0.0229(6) Uani 1 1 d . A .
O5 O 0.6702(3) 0.16302(7) 0.54559(11) 0.0248(7) Uani 1 1 d . . .
O6 O 0.6325(4) 0.15781(9) 0.45793(13) 0.0430(10) Uani 1 1 d . . .
O7 O 0.7789(3) 0.21924(7) 0.53530(11) 0.0239(7) Uani 1 1 d . . .
O8 O 0.7413(4) 0.21877(9) 0.44692(13) 0.0466(11) Uani 1 1 d . . .
O9 O 0.9192(3) 0.16852(7) 0.60112(11) 0.0224(6) Uani 1 1 d . . .
O10 O 1.1125(3) 0.16461(8) 0.64623(12) 0.0277(7) Uani 1 1 d . . .
O11 O 0.8600(3) 0.22144(7) 0.65025(12) 0.0245(7) Uani 1 1 d . . .
O12 O 1.0535(3) 0.22219(7) 0.69635(12) 0.0256(7) Uani 1 1 d . . .
O13 O 0.5925(3) 0.17218(7) 0.87530(11) 0.0200(6) Uani 1 1 d . A .
O14 O 0.3971(3) 0.16849(8) 0.83115(12) 0.0263(7) Uani 1 1 d . A .
O15 O 0.6536(3) 0.22408(7) 0.82354(11) 0.0213(6) Uani 1 1 d . . .
O16 O 0.4603(3) 0.22392(7) 0.77669(12) 0.0263(7) Uani 1 1 d . A .
O17 O 0.8369(3) 0.16715(7) 0.81817(11) 0.0221(6) Uani 1 1 d . . .
O18 O 1.0193(3) 0.15849(8) 0.77324(13) 0.0312(8) Uani 1 1 d . . .
O19 O 0.9338(3) 0.21985(7) 0.86058(11) 0.0228(6) Uani 1 1 d . . .
O20 O 1.1273(3) 0.21276(7) 0.82209(12) 0.0237(7) Uani 1 1 d . . .
O21 O 0.8374(3) 0.16600(7) 0.92982(11) 0.0225(6) Uani 1 1 d . . .
O22 O 0.8667(3) 0.16032(7) 1.01833(11) 0.0255(7) Uani 1 1 d . . .
O23 O 0.7367(3) 0.22320(7) 0.93903(11) 0.0235(7) Uani 1 1 d . . .
O24 O 0.7719(3) 0.22260(8) 1.02797(12) 0.0299(8) Uani 1 1 d . . .
O25 O 0.2561(4) 0.11684(10) 0.70804(18) 0.0352(10) Uani 0.80 1 d P A 1
O25A O 0.239(3) 0.1168(7) 0.7791(12) 0.085(8) Uiso 0.20 1 d P A 2
C1 C 0.5657(4) 0.17277(10) 0.67472(17) 0.0212(9) Uani 1 1 d . . .
C2 C 0.5015(4) 0.20215(10) 0.64462(16) 0.0204(9) Uani 1 1 d . A .
C3 C 0.6727(5) 0.17290(11) 0.49776(18) 0.0280(10) Uani 1 1 d . . .
C4 C 0.7348(5) 0.20695(12) 0.49188(18) 0.0299(11) Uani 1 1 d . . .
C5 C 1.0078(4) 0.17825(11) 0.63541(16) 0.0205(9) Uani 1 1 d . . .
C6 C 0.9743(4) 0.21003(10) 0.66401(16) 0.0205(9) Uani 1 1 d . . .
C7 C 0.5036(4) 0.18152(10) 0.84084(15) 0.0190(8) Uani 1 1 d . . .
C8 C 0.5396(4) 0.21258(10) 0.81016(16) 0.0202(9) Uani 1 1 d . A .
C9 C 1.0121(4) 0.20514(10) 0.83053(16) 0.0196(9) Uani 1 1 d . . .
C10 C 0.9527(4) 0.17403(10) 0.80414(16) 0.0207(9) Uani 1 1 d . . .
C11 C 0.7759(4) 0.21036(11) 0.98336(17) 0.0227(9) Uani 1 1 d . . .
C12 C 0.8324(4) 0.17573(10) 0.97842(16) 0.0202(9) Uani 1 1 d . . .
Ba2 Ba 1.24949(2) 0.068539(6) 0.249406(8) 0.01597(7) Uani 1 1 d . . .
Fe3 Fe 0.75807(6) 0.054448(15) 0.38539(2) 0.01672(13) Uani 1 1 d . . .
Fe4 Fe 0.74299(6) 0.056598(14) 0.11269(2) 0.01447(12) Uani 1 1 d . . .
O26 O 1.1209(3) 0.03953(7) 0.33417(11) 0.0212(6) Uani 1 1 d . . .
O27 O 0.9280(3) 0.03125(7) 0.37196(11) 0.0210(6) Uani 1 1 d . . .
O28 O 0.9990(3) 0.08956(7) 0.27690(12) 0.0258(7) Uani 1 1 d . . .
O29 O 0.8246(3) 0.08270(7) 0.32724(11) 0.0200(6) Uani 1 1 d . . .
O30 O 0.6452(3) 0.02606(7) 0.33683(10) 0.0200(6) Uani 1 1 d . . .
O31 O 0.4532(3) 0.02699(7) 0.28913(11) 0.0237(7) Uani 1 1 d . . .
O32 O 0.5886(3) 0.07928(7) 0.38613(10) 0.0194(6) Uani 1 1 d . . .
O33 O 0.3944(3) 0.08366(8) 0.34132(12) 0.0260(7) Uani 1 1 d . . .
O34 O 0.7306(3) 0.02806(7) 0.45115(10) 0.0222(7) Uani 1 1 d . . .
O35 O 0.7670(4) 0.02918(9) 0.53977(12) 0.0436(10) Uani 1 1 d . . .
O36 O 0.8386(3) 0.08437(7) 0.44041(10) 0.0212(6) Uani 1 1 d . . .
O37 O 0.8758(4) 0.08998(8) 0.52816(12) 0.0368(9) Uani 1 1 d . . .
O38 O 1.0467(3) 0.02678(7) 0.20854(11) 0.0218(6) Uani 1 1 d . . .
O39 O 0.8511(3) 0.02851(7) 0.16362(10) 0.0190(6) Uani 1 1 d . . .
O40 O 1.1111(3) 0.08323(7) 0.15649(11) 0.0222(6) Uani 1 1 d . . .
O41 O 0.9157(3) 0.08029(7) 0.11256(10) 0.0181(6) Uani 1 1 d . . .
O42 O 0.5734(3) 0.03280(7) 0.12434(11) 0.0199(6) Uani 1 1 d . . .
O43 O 0.3801(3) 0.03847(7) 0.16369(11) 0.0199(6) Uani 1 1 d . . .
O44 O 0.6665(3) 0.08540(7) 0.16813(11) 0.0194(6) Uani 1 1 d . . .
O45 O 0.4846(3) 0.09247(8) 0.21370(13) 0.0317(8) Uani 1 1 d . . .
O46 O 0.7738(3) 0.02972(7) 0.04758(10) 0.0182(6) Uani 1 1 d . . .
O47 O 0.7413(3) 0.03003(7) -0.04136(11) 0.0240(7) Uani 1 1 d . . .
O48 O 0.6727(3) 0.08683(7) 0.05621(10) 0.0199(6) Uani 1 1 d . . .
O49 O 0.6467(3) 0.09239(7) -0.03247(11) 0.0217(6) Uani 1 1 d . . .
O50 O 1.2520(4) 0.13320(9) 0.27865(16) 0.0457(9) Uani 1 1 d . . .
C13 C 1.0043(4) 0.04625(10) 0.34116(14) 0.0170(8) Uani 1 1 d . . .
C14 C 0.9389(4) 0.07550(10) 0.31178(15) 0.0185(8) Uani 1 1 d . . .
C15 C 0.5320(4) 0.03806(10) 0.32244(15) 0.0182(8) Uani 1 1 d . . .
C16 C 0.4989(4) 0.06984(10) 0.35174(15) 0.0177(8) Uani 1 1 d . . .
C17 C 0.7738(5) 0.04088(11) 0.49505(16) 0.0271(10) Uani 1 1 d . . .
C18 C 0.8355(5) 0.07478(11) 0.48871(16) 0.0247(10) Uani 1 1 d . . .
C19 C 0.9678(4) 0.03915(10) 0.17636(15) 0.0170(8) Uani 1 1 d . . .
C20 C 1.0053(4) 0.07033(10) 0.14683(15) 0.0167(8) Uani 1 1 d . . .
C21 C 0.4938(4) 0.04683(10) 0.15516(14) 0.0158(8) Uani 1 1 d . . .
C22 C 0.5512(4) 0.07767(10) 0.18224(15) 0.0187(9) Uani 1 1 d . . .
C23 C 0.7356(4) 0.04245(10) 0.00310(15) 0.0175(8) Uani 1 1 d . . .
C24 C 0.6795(4) 0.07708(10) 0.00793(15) 0.0173(8) Uani 1 1 d . . .
N1 N 0.6292(5) 0.17919(10) 0.35515(16) 0.0397(11) Uani 1 1 d . . .
H1 H 0.6406 0.1775 0.3902 0.048 Uiso 1 1 calc R . .
N2 N 0.4708(4) 0.19187(12) -0.01163(17) 0.0394(11) Uani 1 1 d . . .
H2 H 0.4505 0.1953 -0.0458 0.047 Uiso 1 1 calc R . .
C25 C 0.6242(6) 0.15242(13) 0.3255(2) 0.0408(13) Uani 1 1 d . . .
H25A H 0.6342 0.1318 0.3419 0.049 Uiso 1 1 calc R . .
C26 C 0.6043(6) 0.15493(14) 0.2708(2) 0.0430(14) Uani 1 1 d . . .
H26A H 0.6013 0.1360 0.2493 0.052 Uiso 1 1 calc R . .
C27 C 0.5887(5) 0.18512(15) 0.2470(2) 0.0390(13) Uani 1 1 d . . .
C28 C 0.5970(6) 0.21179(14) 0.2796(2) 0.0432(14) Uani 1 1 d . . .
H28A H 0.5883 0.2328 0.2645 0.052 Uiso 1 1 calc R . .
C29 C 0.6174(7) 0.20829(13) 0.3332(2) 0.0490(16) Uani 1 1 d . . .
H29A H 0.6235 0.2269 0.3554 0.059 Uiso 1 1 calc R . .
C30 C 0.5206(5) 0.16341(14) 0.0034(2) 0.0412(14) Uani 1 1 d . . .
H30A H 0.5356 0.1471 -0.0224 0.049 Uiso 1 1 calc R . .
C31 C 0.5499(5) 0.15783(13) 0.0571(2) 0.0365(12) Uani 1 1 d . . .
H31A H 0.5840 0.1375 0.0684 0.044 Uiso 1 1 calc R . .
C32 C 0.5301(5) 0.18177(13) 0.09457(19) 0.0301(10) Uani 1 1 d . . .
C33 C 0.4808(5) 0.21098(12) 0.0751(2) 0.0330(11) Uani 1 1 d . . .
H33A H 0.4681 0.2283 0.0993 0.040 Uiso 1 1 calc R . .
C34 C 0.4511(5) 0.21502(13) 0.0230(2) 0.0400(13) Uani 1 1 d . . .
H34A H 0.4151 0.2350 0.0107 0.048 Uiso 1 1 calc R . .
C35 C 0.5620(6) 0.19347(15) 0.1887(3) 0.0465(14) Uani 1 1 d . . .
H35A H 0.5471 0.2155 0.1795 0.056 Uiso 1 1 calc R . .
C36 C 0.5584(5) 0.17265(16) 0.1511(2) 0.0451(14) Uani 1 1 d . . .
H36A H 0.5745 0.1506 0.1597 0.054 Uiso 1 1 calc R . .
N3 N 0.8759(4) 0.18120(9) 0.12055(14) 0.0234(8) Uani 1 1 d . . .
H3 H 0.8612 0.1793 0.0857 0.028 Uiso 1 1 calc R . .
N4 N 1.0432(5) 0.18777(10) 0.48689(16) 0.0360(10) Uani 1 1 d . . .
H4 H 1.0621 0.1914 0.5211 0.043 Uiso 1 1 calc R . .
C37 C 0.8935(5) 0.15450(11) 0.15005(18) 0.0266(10) Uani 1 1 d . . .
H37A H 0.8905 0.1340 0.1331 0.032 Uiso 1 1 calc R . .
C38 C 0.9159(5) 0.15648(11) 0.20464(18) 0.0284(10) Uani 1 1 d . . .
H38A H 0.9276 0.1375 0.2256 0.034 Uiso 1 1 calc R . .
C39 C 0.9211(5) 0.18711(11) 0.22888(17) 0.0244(9) Uani 1 1 d . . .
C40 C 0.9020(5) 0.21402(11) 0.19643(17) 0.0261(10) Uani 1 1 d . . .
H40A H 0.9044 0.2349 0.2120 0.031 Uiso 1 1 calc R . .
C41 C 0.8798(5) 0.21080(11) 0.14231(17) 0.0252(9) Uani 1 1 d . . .
H41A H 0.8673 0.2293 0.1203 0.030 Uiso 1 1 calc R . .
C42 C 0.9838(5) 0.15993(12) 0.47255(19) 0.0329(11) Uani 1 1 d . . .
H42A H 0.9621 0.1445 0.4989 0.039 Uiso 1 1 calc R . .
C43 C 0.9549(5) 0.15401(12) 0.41901(19) 0.0307(11) Uani 1 1 d . . .
H43A H 0.9138 0.1343 0.4084 0.037 Uiso 1 1 calc R . .
C44 C 0.9853(5) 0.17668(12) 0.38045(19) 0.0320(11) Uani 1 1 d . . .
C45 C 1.0456(6) 0.20532(13) 0.39754(19) 0.0407(14) Uani 1 1 d . . .
H45A H 1.0665 0.2214 0.3722 0.049 Uiso 1 1 calc R . .
C46 C 1.0747(6) 0.21012(13) 0.4512(2) 0.0427(14) Uani 1 1 d . . .
H46A H 1.1173 0.2294 0.4630 0.051 Uiso 1 1 calc R . .
C47 C 0.9483(5) 0.19256(11) 0.28632(18) 0.0282(10) Uani 1 1 d . . .
H47A H 0.9603 0.2143 0.2979 0.034 Uiso 1 1 calc R . .
C48 C 0.9575(5) 0.16949(12) 0.32387(19) 0.0326(11) Uani 1 1 d . . .
H48A H 0.9455 0.1476 0.3133 0.039 Uiso 1 1 calc R . .
N5 N 0.8810(5) 0.06954(10) 0.63062(14) 0.0344(10) Uani 1 1 d . . .
H5 H 0.8687 0.0713 0.5956 0.041 Uiso 1 1 calc R . .
N6 N 1.0417(4) 0.06088(11) 0.99763(14) 0.0291(9) Uani 1 1 d . . .
H6 H 1.0626 0.0576 1.0318 0.035 Uiso 1 1 calc R . .
C49 C 0.8906(6) 0.03998(13) 0.65273(19) 0.0404(13) Uani 1 1 d . . .
H49A H 0.8826 0.0213 0.6309 0.048 Uiso 1 1 calc R . .
C50 C 0.9119(5) 0.03715(13) 0.70687(18) 0.0343(12) Uani 1 1 d . . .
H50A H 0.9196 0.0163 0.7225 0.041 Uiso 1 1 calc R . .
C51 C 0.9223(5) 0.06398(13) 0.73908(17) 0.0295(11) Uani 1 1 d . . .
C52 C 0.9093(5) 0.09414(13) 0.71501(19) 0.0343(12) Uani 1 1 d . . .
H52A H 0.9141 0.1132 0.7362 0.041 Uiso 1 1 calc R . .
C53 C 0.8896(5) 0.09614(12) 0.66051(18) 0.0329(11) Uani 1 1 d . . .
H53A H 0.8821 0.1167 0.6438 0.039 Uiso 1 1 calc R . .
C54 C 1.0611(5) 0.03737(12) 0.96273(18) 0.0269(10) Uani 1 1 d . . .
H54A H 1.0959 0.0173 0.9750 0.032 Uiso 1 1 calc R . .
C55 C 1.0317(4) 0.04166(11) 0.90980(18) 0.0253(10) Uani 1 1 d . . .
H55A H 1.0451 0.0246 0.8853 0.030 Uiso 1 1 calc R . .
C56 C 0.9821(4) 0.07097(12) 0.89136(16) 0.0233(10) Uani 1 1 d . . .
C57 C 0.9621(5) 0.09510(12) 0.92925(19) 0.0292(10) Uani 1 1 d . . .
H57A H 0.9281 0.1155 0.9183 0.035 Uiso 1 1 calc R . .
C58 C 0.9921(5) 0.08897(13) 0.98256(19) 0.0316(11) Uani 1 1 d . . .
H58A H 0.9770 0.1051 1.0086 0.038 Uiso 1 1 calc R . .
C59 C 0.9486(5) 0.05719(13) 0.79668(19) 0.0322(11) Uani 1 1 d . . .
H59A H 0.9631 0.0354 0.8070 0.039 Uiso 1 1 calc R . .
C60 C 0.9535(5) 0.07928(13) 0.83491(18) 0.0311(11) Uani 1 1 d . . .
H60A H 0.9379 0.1012 0.8256 0.037 Uiso 1 1 calc R . .
N7 N 0.4659(4) 0.05967(11) 0.49948(15) 0.0344(10) Uani 1 1 d . . .
H7 H 0.4457 0.0560 0.4654 0.041 Uiso 1 1 calc R . .
N8 N 0.6369(4) 0.07062(8) 0.86534(13) 0.0194(7) Uani 1 1 d . . .
H8 H 0.6513 0.0728 0.9002 0.023 Uiso 1 1 calc R . .
C61 C 0.4367(6) 0.03720(13) 0.5353(2) 0.0422(14) Uani 1 1 d . . .
H61A H 0.3958 0.0176 0.5239 0.051 Uiso 1 1 calc R . .
C62 C 0.4658(6) 0.04244(13) 0.58839(18) 0.0407(14) Uani 1 1 d . . .
H62A H 0.4456 0.0264 0.6140 0.049 Uiso 1 1 calc R . .
C63 C 0.5252(5) 0.07125(13) 0.60510(17) 0.0317(11) Uani 1 1 d . . .
C64 C 0.5540(5) 0.09373(12) 0.56643(18) 0.0298(11) Uani 1 1 d . . .
H64A H 0.5946 0.1136 0.5767 0.036 Uiso 1 1 calc R . .
C65 C 0.5245(5) 0.08755(12) 0.51314(18) 0.0321(11) Uani 1 1 d . . .
H65A H 0.5454 0.1029 0.4865 0.038 Uiso 1 1 calc R . .
C66 C 0.6325(4) 0.04100(11) 0.84430(17) 0.0223(9) Uani 1 1 d . . .
H66A H 0.6450 0.0226 0.8667 0.027 Uiso 1 1 calc R . .
C67 C 0.6099(5) 0.03728(11) 0.79048(17) 0.0249(10) Uani 1 1 d . . .
H67A H 0.6065 0.0162 0.7756 0.030 Uiso 1 1 calc R . .
C68 C 0.5917(4) 0.06361(12) 0.75733(16) 0.0245(10) Uani 1 1 d . . .
C69 C 0.5981(5) 0.09437(12) 0.78065(17) 0.0277(10) Uani 1 1 d . . .
H69A H 0.5873 0.1131 0.7590 0.033 Uiso 1 1 calc R . .
C70 C 0.6203(5) 0.09707(11) 0.83527(17) 0.0249(10) Uani 1 1 d . . .
H70A H 0.6239 0.1178 0.8516 0.030 Uiso 1 1 calc R . .
C71 C 0.5548(5) 0.07925(12) 0.66180(17) 0.0304(11) Uani 1 1 d . . .
H71A H 0.5690 0.1012 0.6714 0.036 Uiso 1 1 calc R . .
C72 C 0.5624(5) 0.05700(12) 0.70020(17) 0.0290(10) Uani 1 1 d . . .
H72A H 0.5477 0.0352 0.6899 0.035 Uiso 1 1 calc R . .
O51 O 0.2445(4) 0.18492(10) 0.20957(16) 0.0502(10) Uani 1 1 d . . .
H51A H 0.2531 0.2045 0.2177 0.075 Uiso 1 1 calc R . .
O52 O 0.1755(7) 0.16287(18) -0.0067(3) 0.106(2) Uiso 1 1 d . . .
C73 C 0.2213(6) 0.18207(14) 0.1549(2) 0.0432(13) Uani 1 1 d . . .
C74 C 0.1841(6) 0.20796(18) 0.1229(3) 0.0539(16) Uani 1 1 d . . .
H74A H 0.1734 0.2287 0.1384 0.065 Uiso 1 1 calc R . .
C75 C 0.1623(7) 0.2037(2) 0.0679(3) 0.079(3) Uani 1 1 d . . .
H75A H 0.1354 0.2210 0.0449 0.094 Uiso 1 1 calc R . .
C76 C 0.1831(7) 0.1714(3) 0.0481(3) 0.079(3) Uani 1 1 d . . .
C77 C 0.2179(8) 0.1467(2) 0.0784(3) 0.074(2) Uani 1 1 d . . .
H77A H 0.2288 0.1259 0.0632 0.089 Uiso 1 1 calc R . .
C78 C 0.2383(7) 0.15157(17) 0.1323(3) 0.066(2) Uani 1 1 d . . .
H78A H 0.2644 0.1340 0.1547 0.079 Uiso 1 1 calc R . .
C79 C 0.1366(16) 0.1908(4) -0.0336(6) 0.189(7) Uiso 1 1 d . . .
H79A H 0.1297 0.1865 -0.0722 0.283 Uiso 1 1 calc R . .
H79B H 0.2021 0.2078 -0.0262 0.283 Uiso 1 1 calc R . .
H79C H 0.0505 0.1978 -0.0213 0.283 Uiso 1 1 calc R . .
O53 O 0.3244(11) 0.1621(3) 0.4039(4) 0.108(3) Uiso 0.67 1 d P B 1
O54 O 0.1919(11) 0.0996(3) 0.5885(4) 0.105(3) Uiso 0.67 1 d P B 1
H54B H 0.2252 0.1095 0.6151 0.157 Uiso 0.67 1 calc PR B 1
C80 C 0.2983(12) 0.1475(3) 0.4499(3) 0.090(4) Uiso 0.67 1 d PG B 1
C81 C 0.3262(10) 0.1608(2) 0.5002(4) 0.105(5) Uiso 0.67 1 d PG B 1
H81A H 0.3689 0.1812 0.5033 0.127 Uiso 0.67 1 calc PR B 1
C82 C 0.2918(11) 0.1443(3) 0.5460(3) 0.087(4) Uiso 0.67 1 d PG B 1
H82A H 0.3109 0.1534 0.5804 0.104 Uiso 0.67 1 calc PR B 1
C83 C 0.2295(13) 0.1145(3) 0.5416(4) 0.161(9) Uiso 0.67 1 d PG B 1
C84 C 0.2015(13) 0.1011(2) 0.4913(5) 0.114(5) Uiso 0.67 1 d PG B 1
H84A H 0.1589 0.0808 0.4882 0.137 Uiso 0.67 1 calc PR B 1
C85 C 0.2359(13) 0.1176(3) 0.4454(4) 0.172(10) Uiso 0.67 1 d PG B 1
H85A H 0.2168 0.1085 0.4110 0.207 Uiso 0.67 1 calc PR B 1
C86 C 0.400(2) 0.2119(5) 0.4331(8) 0.150(8) Uiso 0.67 1 d P B 1
H86A H 0.4224 0.2251 0.4021 0.225 Uiso 0.67 1 calc PR B 1
H86B H 0.4782 0.2091 0.4569 0.225 Uiso 0.67 1 calc PR B 1
H86C H 0.3303 0.2228 0.4525 0.225 Uiso 0.67 1 calc PR B 1
O58 O 0.1087(19) 0.0339(5) 0.5516(8) 0.220(8) Uiso 0.67 1 d P C 1
O53A O 0.1842(15) 0.0810(4) 0.5766(6) 0.058(4) Uiso 0.33 1 d P D 2
O54A O 0.3169(14) 0.1417(4) 0.3937(5) 0.056(3) Uiso 0.33 1 d P D 2
H54C H 0.3439 0.1273 0.3732 0.084 Uiso 0.33 1 calc PR D 2
C80A C 0.2002(16) 0.0944(4) 0.5352(4) 0.060(5) Uiso 0.33 1 d PG D 2
C81A C 0.1743(15) 0.0803(3) 0.4853(6) 0.053(5) Uiso 0.33 1 d PG D 2
H81B H 0.1338 0.0596 0.4829 0.064 Uiso 0.33 1 calc PR D 2
C82A C 0.2078(18) 0.0964(4) 0.4390(4) 0.090(8) Uiso 0.33 1 d PG D 2
H82B H 0.1902 0.0868 0.4049 0.108 Uiso 0.33 1 calc PR D 2
C83A C 0.2671(19) 0.1267(4) 0.4425(5) 0.067(6) Uiso 0.33 1 d PG D 2
C84A C 0.2930(19) 0.1408(3) 0.4924(7) 0.105(10) Uiso 0.33 1 d PG D 2
H84B H 0.3335 0.1614 0.4948 0.126 Uiso 0.33 1 calc PR D 2
C85A C 0.2595(18) 0.1246(4) 0.5387(5) 0.072(7) Uiso 0.33 1 d PG D 2
H85B H 0.2771 0.1342 0.5728 0.086 Uiso 0.33 1 calc PR D 2
C86A C 0.1510(19) 0.0510(5) 0.5853(7) 0.047(4) Uiso 0.33 1 d P D 2
H86D H 0.1456 0.0474 0.6239 0.071 Uiso 0.33 1 calc PR D 2
H86E H 0.2177 0.0365 0.5710 0.071 Uiso 0.33 1 calc PR D 2
H86F H 0.0649 0.0465 0.5675 0.071 Uiso 0.33 1 calc PR D 2
O58A O 0.361(2) 0.1965(5) 0.3968(8) 0.094(6) Uiso 0.33 1 d P E 2
O56 O 0.3470(7) 0.08296(18) 0.9922(3) 0.106(2) Uiso 1 1 d . . .
H56 H 0.3314 0.1025 0.9984 0.160 Uiso 0.50 1 calc PR F 1
O57 O 0.2679(4) 0.06483(10) 0.77548(18) 0.0543(11) Uani 1 1 d . . .
H57 H 0.2786 0.0456 0.7660 0.081 Uiso 0.50 1 calc PR G 2
C87 C 0.3340(6) 0.0772(2) 0.9364(3) 0.076(3) Uani 1 1 d . H .
C88 C 0.2999(8) 0.1029(2) 0.9074(3) 0.073(2) Uiso 1 1 d . . .
H88A H 0.2902 0.1236 0.9232 0.088 Uiso 1 1 calc R L .
C89 C 0.2784(7) 0.09795(17) 0.8513(3) 0.066(2) Uani 1 1 d . H .
H89A H 0.2545 0.1154 0.8282 0.079 Uiso 1 1 calc R . .
C90 C 0.2930(6) 0.06750(14) 0.8313(2) 0.0412(13) Uani 1 1 d . H .
C91 C 0.3283(6) 0.04134(17) 0.8622(3) 0.0539(16) Uani 1 1 d . . .
H91A H 0.3368 0.0207 0.8462 0.065 Uiso 1 1 calc R H .
C92 C 0.3508(6) 0.0450(2) 0.9153(3) 0.075(2) Uani 1 1 d . H .
H92A H 0.3763 0.0273 0.9378 0.090 Uiso 1 1 calc R . .
C93 C 0.2685(6) 0.0313(2) 0.7548(3) 0.098(6) Uiso 0.50 1 d PR H 1
H93A H 0.2739 0.0442 0.7221 0.147 Uiso 0.50 1 calc PR I 1
H93B H 0.3567 0.0293 0.7722 0.147 Uiso 0.50 1 calc PR J 1
H93C H 0.2090 0.0418 0.7793 0.147 Uiso 0.50 1 calc PR K 1
C93A C 0.3868(16) 0.0563(4) 1.0146(6) 0.074(4) Uiso 0.50 1 d P L 2
H93D H 0.3982 0.0595 1.0534 0.111 Uiso 0.50 1 calc PR L 2
H93E H 0.4714 0.0499 1.0001 0.111 Uiso 0.50 1 calc PR L 2
H93F H 0.3211 0.0394 1.0072 0.111 Uiso 0.50 1 calc PR L 2
O1W O 0.3422(4) 0.02537(9) 0.41383(13) 0.0378(9) Uani 1 1 d . . .
O2W O 0.6661(4) 0.27834(8) 0.07170(13) 0.0341(8) Uani 1 1 d . . .
O3W O 0.3571(5) 0.22827(11) 0.89949(17) 0.0578(12) Uani 1 1 d . . .
O4W O 0.2723(6) 0.24133(16) 0.2411(2) 0.094(2) Uani 1 1 d . . .
O5A O 0.1493(4) 0.02525(9) 0.08557(14) 0.0225(8) Uiso 0.80 1 d P M 1
O5B C 0.221(3) 0.0335(6) 1.0697(10) 0.032(5) Uiso 0.20 1 d P N 2
O6W O 0.2302(6) 0.00703(16) 0.7445(2) 0.0865(17) Uiso 1 1 d . . .

loop_
_atom_site_aniso_label
_atom_site_aniso_U_11
_atom_site_aniso_U_22
_atom_site_aniso_U_33
_atom_site_aniso_U_23
_atom_site_aniso_U_13
_atom_site_aniso_U_12
Ba1 0.01463(13) 0.02076(15) 0.02211(13) 0.00243(9) -0.00211(9) -0.00090(9)
Fe1 0.0173(3) 0.0207(3) 0.0213(3) 0.0018(2) -0.0021(2) -0.0010(2)
Fe2 0.0176(3) 0.0189(3) 0.0178(3) -0.0026(2) -0.0014(2) 0.0020(2)
O1 0.0215(16) 0.0270(18) 0.0255(16) 0.0072(13) -0.0007(12) 0.0063(13)
O2 0.0346(19) 0.0291(19) 0.0342(18) 0.0151(14) 0.0121(15) 0.0096(15)
O3 0.0204(16) 0.0223(17) 0.0269(16) 0.0082(12) -0.0005(12) -0.0002(13)
O4 0.0192(16) 0.0227(17) 0.0265(16) 0.0060(12) -0.0016(12) 0.0023(13)
O5 0.0296(18) 0.0250(17) 0.0196(15) 0.0045(12) -0.0027(12) -0.0077(14)
O6 0.075(3) 0.031(2) 0.0228(17) 0.0000(14) -0.0069(17) -0.0220(19)
O7 0.0256(17) 0.0233(17) 0.0225(15) 0.0024(12) -0.0015(12) -0.0070(13)
O8 0.082(3) 0.031(2) 0.0267(18) 0.0068(15) -0.0058(18) -0.026(2)
O9 0.0207(16) 0.0214(16) 0.0250(15) -0.0016(12) -0.0025(12) -0.0012(13)
O10 0.0246(18) 0.0275(18) 0.0305(17) -0.0027(13) -0.0061(13) 0.0021(14)
O11 0.0217(16) 0.0238(17) 0.0274(16) -0.0010(12) -0.0051(12) 0.0021(13)
O12 0.0245(17) 0.0239(17) 0.0275(16) -0.0023(12) -0.0085(13) -0.0001(13)
O13 0.0215(16) 0.0195(16) 0.0189(14) 0.0022(11) -0.0019(11) -0.0015(12)
O14 0.0257(18) 0.0252(17) 0.0275(16) 0.0053(13) -0.0034(13) -0.0045(14)
O15 0.0208(16) 0.0179(16) 0.0248(15) 0.0030(12) -0.0043(12) -0.0004(12)
O16 0.0281(18) 0.0192(16) 0.0306(17) 0.0054(12) -0.0112(13) -0.0016(13)
O17 0.0236(16) 0.0224(16) 0.0206(14) -0.0042(12) 0.0035(12) -0.0052(13)
O18 0.0312(19) 0.0266(18) 0.0369(18) -0.0138(14) 0.0154(14) -0.0101(14)
O19 0.0226(16) 0.0207(16) 0.0251(15) -0.0074(12) 0.0008(12) -0.0025(13)
O20 0.0200(16) 0.0232(17) 0.0274(16) -0.0044(12) -0.0026(12) -0.0036(13)
O21 0.0263(17) 0.0206(16) 0.0204(15) -0.0043(12) -0.0015(12) 0.0070(13)
O22 0.0328(18) 0.0224(17) 0.0208(15) -0.0038(12) -0.0052(13) 0.0079(14)
O23 0.0263(17) 0.0219(16) 0.0219(15) -0.0031(12) -0.0025(12) 0.0077(13)
O24 0.042(2) 0.0266(18) 0.0210(16) -0.0089(13) -0.0038(13) 0.0102(15)
O25 0.037(3) 0.020(2) 0.048(3) 0.0017(18) -0.003(2) 0.0027(19)
C1 0.020(2) 0.020(2) 0.023(2) 0.0020(16) -0.0032(16) 0.0036(17)
C2 0.023(2) 0.018(2) 0.020(2) 0.0001(16) -0.0049(16) -0.0006(18)
C3 0.034(3) 0.023(2) 0.027(2) 0.0030(18) 0.0004(19) -0.009(2)
C4 0.038(3) 0.025(3) 0.027(2) 0.0038(19) 0.000(2) -0.007(2)
C5 0.017(2) 0.024(2) 0.020(2) 0.0042(16) 0.0006(16) -0.0038(18)
C6 0.024(2) 0.016(2) 0.021(2) 0.0050(16) 0.0001(16) -0.0031(17)
C7 0.022(2) 0.018(2) 0.0171(19) -0.0005(15) 0.0005(16) 0.0036(18)
C8 0.024(2) 0.016(2) 0.021(2) -0.0022(16) -0.0006(16) 0.0000(17)
C9 0.021(2) 0.018(2) 0.020(2) 0.0019(16) -0.0033(16) -0.0009(17)
C10 0.024(2) 0.021(2) 0.018(2) -0.0017(16) 0.0002(16) -0.0047(18)
C11 0.021(2) 0.021(2) 0.025(2) -0.0050(17) -0.0029(17) 0.0062(18)
C12 0.018(2) 0.018(2) 0.023(2) -0.0078(16) -0.0028(16) 0.0035(17)
Ba2 0.01443(13) 0.02166(15) 0.01184(12) -0.00042(8) 0.00078(8) -0.00116(9)
Fe3 0.0189(3) 0.0223(3) 0.0089(3) 0.0011(2) 0.0009(2) -0.0035(2)
Fe4 0.0150(3) 0.0187(3) 0.0097(3) -0.0004(2) 0.0006(2) -0.0004(2)
O26 0.0188(16) 0.0267(17) 0.0180(14) 0.0012(12) 0.0005(11) 0.0037(13)
O27 0.0233(16) 0.0241(17) 0.0158(14) 0.0054(11) 0.0014(11) 0.0002(13)
O28 0.0288(17) 0.0223(17) 0.0274(16) 0.0100(13) 0.0130(13) 0.0058(13)
O29 0.0196(15) 0.0243(16) 0.0164(14) 0.0052(11) 0.0039(11) 0.0036(12)
O30 0.0221(16) 0.0234(16) 0.0145(13) -0.0030(11) -0.0012(11) -0.0003(13)
O31 0.0295(18) 0.0224(17) 0.0184(14) -0.0042(12) -0.0092(12) -0.0007(13)
O32 0.0205(15) 0.0255(16) 0.0122(13) -0.0053(11) 0.0011(11) -0.0031(13)
O33 0.0265(18) 0.0282(18) 0.0227(15) -0.0053(12) -0.0050(12) 0.0033(14)
O34 0.0310(17) 0.0237(17) 0.0117(13) 0.0001(11) -0.0002(11) -0.0118(13)
O35 0.084(3) 0.034(2) 0.0122(15) 0.0062(13) -0.0044(16) -0.026(2)
O36 0.0295(17) 0.0219(16) 0.0119(13) 0.0038(11) -0.0016(11) -0.0093(13)
O37 0.064(3) 0.032(2) 0.0133(15) 0.0031(13) -0.0071(15) -0.0214(18)
O38 0.0257(17) 0.0205(16) 0.0184(14) 0.0040(11) -0.0061(12) -0.0030(13)
O39 0.0187(15) 0.0223(16) 0.0157(13) 0.0038(11) -0.0017(11) -0.0045(12)
O40 0.0209(16) 0.0251(17) 0.0202(14) 0.0033(12) -0.0025(11) -0.0077(13)
O41 0.0186(15) 0.0223(16) 0.0132(13) 0.0045(11) -0.0006(11) -0.0027(12)
O42 0.0191(15) 0.0242(16) 0.0164(14) -0.0052(11) 0.0027(11) -0.0015(12)
O43 0.0168(15) 0.0268(17) 0.0162(14) -0.0037(11) 0.0023(11) -0.0054(12)
O44 0.0189(15) 0.0237(16) 0.0160(14) -0.0050(11) 0.0041(11) -0.0062(12)
O45 0.0305(19) 0.0292(19) 0.0370(18) -0.0172(14) 0.0186(15) -0.0113(15)
O46 0.0213(15) 0.0206(16) 0.0128(13) -0.0002(11) 0.0025(11) 0.0037(12)
O47 0.0343(18) 0.0246(17) 0.0133(14) -0.0035(11) 0.0016(12) 0.0067(14)
O48 0.0270(17) 0.0215(16) 0.0112(13) -0.0022(11) 0.0003(11) 0.0064(13)
O49 0.0279(17) 0.0233(17) 0.0136(13) 0.0001(11) -0.0015(11) 0.0036(13)
O50 0.052(3) 0.030(2) 0.054(2) -0.0028(17) -0.0010(19) -0.0005(18)
C13 0.023(2) 0.020(2) 0.0087(17) -0.0020(14) 0.0000(15) -0.0007(17)
C14 0.020(2) 0.020(2) 0.0152(19) -0.0001(15) 0.0012(15) 0.0006(17)
C15 0.025(2) 0.019(2) 0.0105(18) 0.0018(15) 0.0013(15) -0.0032(17)
C16 0.020(2) 0.021(2) 0.0121(18) 0.0010(15) 0.0036(15) -0.0043(17)
C17 0.038(3) 0.029(3) 0.015(2) 0.0020(17) -0.0008(18) -0.014(2)
C18 0.034(3) 0.027(3) 0.013(2) 0.0036(16) -0.0028(17) -0.009(2)
C19 0.020(2) 0.019(2) 0.0118(18) -0.0013(15) 0.0003(15) -0.0012(17)
C20 0.020(2) 0.019(2) 0.0109(18) -0.0022(14) 0.0011(15) 0.0008(17)
C21 0.020(2) 0.019(2) 0.0087(17) 0.0002(14) -0.0008(14) -0.0008(16)
C22 0.021(2) 0.019(2) 0.0158(19) -0.0022(15) 0.0016(16) -0.0045(17)
C23 0.018(2) 0.018(2) 0.0163(19) -0.0015(15) 0.0025(15) 0.0000(17)
C24 0.018(2) 0.020(2) 0.0135(19) -0.0013(15) -0.0002(15) 0.0012(17)
N1 0.068(3) 0.031(2) 0.019(2) 0.0032(16) -0.0063(19) -0.004(2)
N2 0.037(3) 0.056(3) 0.025(2) 0.004(2) -0.0040(18) -0.010(2)
C25 0.050(4) 0.021(3) 0.051(3) 0.003(2) -0.001(3) -0.009(2)
C26 0.046(3) 0.037(3) 0.046(3) -0.023(2) 0.000(2) -0.014(3)
C27 0.029(3) 0.061(4) 0.027(3) -0.003(2) -0.003(2) -0.013(3)
C28 0.056(4) 0.036(3) 0.037(3) 0.015(2) -0.005(2) -0.002(3)
C29 0.086(5) 0.024(3) 0.036(3) -0.001(2) -0.003(3) -0.004(3)
C30 0.028(3) 0.051(4) 0.045(3) -0.031(3) 0.016(2) -0.011(2)
C31 0.022(3) 0.025(3) 0.062(4) 0.004(2) 0.008(2) 0.004(2)
C32 0.020(2) 0.041(3) 0.029(2) 0.004(2) -0.0015(18) 0.001(2)
C33 0.022(2) 0.031(3) 0.046(3) -0.017(2) -0.008(2) 0.004(2)
C34 0.036(3) 0.031(3) 0.052(3) 0.008(2) -0.016(2) -0.003(2)
C35 0.037(3) 0.036(3) 0.066(4) -0.003(3) -0.002(3) 0.001(3)
C36 0.031(3) 0.056(4) 0.048(3) -0.004(3) -0.002(2) -0.006(3)
N3 0.027(2) 0.022(2) 0.0211(18) -0.0039(14) -0.0035(14) -0.0008(16)
N4 0.053(3) 0.033(2) 0.021(2) 0.0038(16) -0.0053(18) -0.005(2)
C37 0.032(3) 0.018(2) 0.029(2) -0.0049(17) -0.0014(19) 0.0019(19)
C38 0.033(3) 0.022(2) 0.029(2) 0.0032(18) -0.0026(19) 0.004(2)
C39 0.025(2) 0.024(2) 0.024(2) -0.0027(17) -0.0008(17) -0.0029(19)
C40 0.033(3) 0.018(2) 0.027(2) -0.0056(17) -0.0013(19) -0.0008(19)
C41 0.030(3) 0.018(2) 0.027(2) -0.0006(17) -0.0031(18) 0.0011(19)
C42 0.038(3) 0.033(3) 0.028(2) 0.008(2) 0.001(2) -0.003(2)
C43 0.036(3) 0.024(3) 0.032(2) 0.0029(19) -0.001(2) -0.010(2)
C44 0.043(3) 0.027(3) 0.026(2) 0.0037(19) -0.006(2) -0.010(2)
C45 0.066(4) 0.030(3) 0.024(2) 0.011(2) -0.011(2) -0.021(3)
C46 0.066(4) 0.031(3) 0.030(3) 0.003(2) -0.010(2) -0.020(3)
C47 0.038(3) 0.018(2) 0.028(2) -0.0024(17) -0.003(2) -0.005(2)
C48 0.042(3) 0.025(3) 0.030(2) 0.0000(19) -0.005(2) -0.005(2)
N5 0.065(3) 0.030(2) 0.0085(17) 0.0033(14) -0.0056(17) -0.007(2)
N6 0.026(2) 0.046(3) 0.0150(18) 0.0034(16) -0.0010(15) -0.0070(19)
C49 0.071(4) 0.026(3) 0.024(2) -0.0045(19) -0.005(2) -0.006(3)
C50 0.046(3) 0.034(3) 0.022(2) 0.0105(19) -0.006(2) -0.005(2)
C51 0.027(3) 0.045(3) 0.017(2) 0.0022(19) 0.0002(17) -0.008(2)
C52 0.038(3) 0.034(3) 0.031(3) -0.013(2) 0.002(2) -0.010(2)
C53 0.050(3) 0.021(2) 0.028(2) 0.0043(18) 0.000(2) -0.011(2)
C54 0.024(2) 0.025(3) 0.031(2) 0.0071(19) -0.0049(18) -0.0019(19)
C55 0.022(2) 0.025(2) 0.029(2) -0.0085(18) 0.0002(18) -0.0002(19)
C56 0.013(2) 0.040(3) 0.017(2) 0.0028(18) 0.0024(15) -0.0024(18)
C57 0.023(2) 0.026(3) 0.039(3) 0.002(2) 0.0019(19) 0.007(2)
C58 0.026(3) 0.040(3) 0.029(2) -0.017(2) 0.0082(19) -0.003(2)
C59 0.034(3) 0.031(3) 0.031(3) 0.000(2) 0.000(2) -0.005(2)
C60 0.027(3) 0.038(3) 0.027(2) 0.000(2) -0.0019(19) -0.002(2)
N7 0.049(3) 0.040(3) 0.0135(18) -0.0023(16) -0.0048(17) -0.008(2)
N8 0.027(2) 0.0220(19) 0.0092(15) -0.0004(13) 0.0006(13) 0.0003(15)
C61 0.066(4) 0.032(3) 0.028(3) 0.004(2) -0.009(2) -0.021(3)
C62 0.064(4) 0.039(3) 0.020(2) 0.010(2) -0.005(2) -0.026(3)
C63 0.039(3) 0.038(3) 0.017(2) 0.0009(19) -0.0024(19) -0.011(2)
C64 0.035(3) 0.031(3) 0.023(2) -0.0012(19) 0.0011(19) -0.010(2)
C65 0.039(3) 0.033(3) 0.025(2) 0.0113(19) 0.004(2) -0.003(2)
C66 0.024(2) 0.020(2) 0.023(2) 0.0028(16) -0.0002(17) 0.0013(18)
C67 0.030(3) 0.023(2) 0.022(2) -0.0073(17) 0.0005(17) -0.0001(19)
C68 0.022(2) 0.034(3) 0.018(2) -0.0045(17) 0.0020(16) -0.0009(19)
C69 0.035(3) 0.027(3) 0.021(2) 0.0093(18) 0.0009(18) 0.005(2)
C70 0.032(3) 0.021(2) 0.022(2) -0.0012(17) 0.0022(18) 0.0028(19)
C71 0.045(3) 0.026(3) 0.020(2) -0.0004(18) -0.0027(19) -0.009(2)
C72 0.037(3) 0.027(3) 0.023(2) -0.0001(18) 0.0000(19) -0.004(2)
O51 0.059(3) 0.043(2) 0.049(2) 0.0075(18) 0.009(2) -0.005(2)
C73 0.046(3) 0.043(3) 0.042(3) 0.000(2) 0.011(2) -0.017(3)
C74 0.037(3) 0.066(5) 0.059(4) 0.014(3) 0.002(3) -0.015(3)
C75 0.040(4) 0.131(8) 0.064(5) 0.026(5) -0.005(3) -0.042(5)
C76 0.047(4) 0.140(9) 0.049(4) -0.021(5) 0.000(3) -0.049(5)
C77 0.070(5) 0.088(6) 0.065(5) -0.010(4) 0.011(4) -0.045(5)
C78 0.063(5) 0.053(4) 0.083(5) -0.011(4) 0.024(4) -0.029(4)
O57 0.062(3) 0.039(2) 0.063(3) 0.000(2) 0.012(2) -0.005(2)
C87 0.029(3) 0.147(8) 0.051(4) -0.041(5) 0.010(3) -0.046(4)
C89 0.053(4) 0.049(4) 0.097(6) -0.018(4) 0.029(4) -0.020(3)
C90 0.039(3) 0.044(3) 0.042(3) 0.002(2) 0.016(2) -0.009(2)
C91 0.043(4) 0.063(4) 0.056(4) 0.005(3) 0.008(3) -0.013(3)
C92 0.039(4) 0.120(7) 0.065(5) -0.005(5) 0.002(3) -0.033(4)
O1W 0.051(2) 0.037(2) 0.0245(17) 0.0090(14) -0.0082(15) -0.0225(18)
O2W 0.039(2) 0.0300(19) 0.0324(18) -0.0093(14) -0.0101(15) 0.0128(16)
O3W 0.062(3) 0.052(3) 0.057(3) -0.021(2) -0.021(2) 0.023(2)
O4W 0.125(5) 0.086(5) 0.073(4) 0.000(3) 0.040(4) 0.011(4)

loop_
_atom_type_symbol
_atom_type_description
_atom_type_scat_dispersion_real
_atom_type_scat_dispersion_imag
_atom_type_scat_source
C C 0.0033 0.0016 'International Tables Vol C Tables 4.2.6.8 and 6.1.1.4'
H H 0.0000 0.0000 'International Tables Vol C Tables 4.2.6.8 and 6.1.1.4'
N N 0.0061 0.0033 'International Tables Vol C Tables 4.2.6.8 and 6.1.1.4'
O O 0.0106 0.0060 'International Tables Vol C Tables 4.2.6.8 and 6.1.1.4'
Fe Fe 0.3463 0.8444 'International Tables Vol C Tables 4.2.6.8 and 6.1.1.4'
Ba Ba -0.3244 2.2819 'International Tables Vol C Tables 4.2.6.8 and 6.1.1.4'

loop_
_geom_angle_atom_site_label_1
_geom_angle_atom_site_label_2
_geom_angle_atom_site_label_3
_geom_angle
_geom_angle_site_symmetry_1
_geom_angle_site_symmetry_3
O14 Ba1 O10 154.00(10) . 1_455
O14 Ba1 O18 95.10(10) . 1_455
O10 Ba1 O18 74.81(10) 1_455 1_455
O14 Ba1 O25 92.09(11) . .
O10 Ba1 O25 62.43(11) 1_455 .
O18 Ba1 O25 76.18(11) 1_455 .
O14 Ba1 O2 73.07(10) . .
O10 Ba1 O2 99.38(10) 1_455 .
O18 Ba1 O2 140.71(10) 1_455 .
O25 Ba1 O2 67.23(12) . .
O14 Ba1 O4 119.58(9) . .
O10 Ba1 O4 73.44(9) 1_455 .
O18 Ba1 O4 145.31(10) 1_455 .
O25 Ba1 O4 100.77(11) . .
O2 Ba1 O4 59.35(9) . .
O14 Ba1 O12 140.82(9) . 1_455
O10 Ba1 O12 59.45(9) 1_455 1_455
O18 Ba1 O12 71.97(10) 1_455 1_455
O25 Ba1 O12 118.77(11) . 1_455
O2 Ba1 O12 138.86(9) . 1_455
O4 Ba1 O12 80.09(9) . 1_455
O14 Ba1 O20 72.47(9) . 1_455
O10 Ba1 O20 118.89(9) 1_455 1_455
O18 Ba1 O20 58.99(9) 1_455 1_455
O25 Ba1 O20 129.98(11) . 1_455
O2 Ba1 O20 141.72(10) . 1_455
O4 Ba1 O20 128.51(9) . 1_455
O12 Ba1 O20 69.20(9) 1_455 1_455
O14 Ba1 O16 59.31(9) . .
O10 Ba1 O16 142.21(9) 1_455 .
O18 Ba1 O16 136.92(9) 1_455 .
O25 Ba1 O16 133.04(11) . .
O2 Ba1 O16 68.95(10) . .
O4 Ba1 O16 69.78(9) . .
O12 Ba1 O16 105.10(9) 1_455 .
O20 Ba1 O16 79.41(9) 1_455 .
O14 Ba1 O25A 63.3(6) . .
O10 Ba1 O25A 91.2(6) 1_455 .
O18 Ba1 O25A 59.8(6) 1_455 .
O25 Ba1 O25A 36.9(6) . .
O2 Ba1 O25A 81.9(6) . .
O4 Ba1 O25A 134.0(6) . .
O12 Ba1 O25A 129.0(6) 1_455 .
O20 Ba1 O25A 97.0(6) 1_455 .
O16 Ba1 O25A 120.8(6) . .
O7 Fe1 O5 80.85(12) . .
O7 Fe1 O1 167.41(13) . .
O5 Fe1 O1 89.69(13) . .
O7 Fe1 O9 96.54(13) . .
O5 Fe1 O9 90.06(13) . .
O1 Fe1 O9 91.73(12) . .
O7 Fe1 O3 91.58(12) . .
O5 Fe1 O3 94.81(13) . .
O1 Fe1 O3 80.89(12) . .
O9 Fe1 O3 171.11(12) . .
O7 Fe1 O11 94.78(13) . .
O5 Fe1 O11 169.07(13) . .
O1 Fe1 O11 95.94(13) . .
O9 Fe1 O11 80.44(12) . .
O3 Fe1 O11 95.32(13) . .
O21 Fe2 O23 80.98(12) . .
O21 Fe2 O17 88.37(12) . .
O23 Fe2 O17 165.38(13) . .
O21 Fe2 O13 88.40(12) . .
O23 Fe2 O13 96.45(12) . .
O17 Fe2 O13 93.22(12) . .
O21 Fe2 O15 167.90(13) . .
O23 Fe2 O15 95.43(12) . .
O17 Fe2 O15 96.97(12) . .
O13 Fe2 O15 80.49(12) . .
O21 Fe2 O19 97.31(13) . .
O23 Fe2 O19 90.74(12) . .
O17 Fe2 O19 80.65(12) . .
O13 Fe2 O19 171.45(12) . .
O15 Fe2 O19 94.28(12) . .
C1 O1 Fe1 115.1(3) . .
C1 O2 Ba1 121.0(3) . .
C2 O3 Fe1 115.1(3) . .
C2 O4 Ba1 119.6(3) . .
C3 O5 Fe1 115.4(3) . .
C4 O7 Fe1 115.1(3) . .
C5 O9 Fe1 114.9(3) . .
C5 O10 Ba1 119.6(3) . 1_655
C6 O11 Fe1 115.2(3) . .
C6 O12 Ba1 116.4(3) . 1_655
C7 O13 Fe2 115.1(3) . .
C7 O14 Ba1 120.3(3) . .
C8 O15 Fe2 115.0(3) . .
C8 O16 Ba1 115.9(3) . .
C10 O17 Fe2 115.2(3) . .
C10 O18 Ba1 121.9(3) . 1_655
C9 O19 Fe2 115.0(3) . .
C9 O20 Ba1 118.7(3) . 1_655
C12 O21 Fe2 115.9(3) . .
C11 O23 Fe2 115.0(3) . .
O2 C1 O1 126.4(4) . .
O2 C1 C2 119.3(4) . .
O1 C1 C2 114.3(4) . .
O4 C2 O3 126.7(4) . .
O4 C2 C1 119.5(4) . .
O3 C2 C1 113.8(4) . .
O6 C3 O5 125.5(4) . .
O6 C3 C4 120.5(4) . .
O5 C3 C4 114.0(4) . .
O8 C4 O7 126.4(5) . .
O8 C4 C3 119.0(4) . .
O7 C4 C3 114.5(4) . .
O10 C5 O9 125.4(4) . .
O10 C5 C6 119.9(4) . .
O9 C5 C6 114.7(4) . .
O12 C6 O11 125.7(4) . .
O12 C6 C5 120.4(4) . .
O11 C6 C5 113.8(4) . .
O14 C7 O13 126.2(4) . .
O14 C7 C8 119.6(4) . .
O13 C7 C8 114.2(4) . .
O16 C8 O15 126.3(4) . .
O16 C8 C7 119.6(4) . .
O15 C8 C7 114.1(4) . .
O20 C9 O19 126.6(4) . .
O20 C9 C10 119.3(4) . .
O19 C9 C10 114.1(4) . .
O18 C10 O17 126.4(4) . .
O18 C10 C9 119.2(4) . .
O17 C10 C9 114.4(4) . .
O24 C11 O23 126.5(4) . .
O24 C11 C12 118.8(4) . .
O23 C11 C12 114.8(4) . .
O22 C12 O21 125.9(4) . .
O22 C12 C11 120.8(4) . .
O21 C12 C11 113.3(4) . .
O40 Ba2 O33 153.86(10) . 1_655
O40 Ba2 O45 93.69(10) . 1_655
O33 Ba2 O45 75.52(10) 1_655 1_655
O40 Ba2 O50 90.39(11) . .
O33 Ba2 O50 63.97(11) 1_655 .
O45 Ba2 O50 74.93(11) 1_655 .
O40 Ba2 O28 72.55(9) . .
O33 Ba2 O28 100.52(9) 1_655 .
O45 Ba2 O28 140.46(10) 1_655 .
O50 Ba2 O28 68.48(11) . .
O40 Ba2 O26 119.96(8) . .
O33 Ba2 O26 73.48(9) 1_655 .
O45 Ba2 O26 146.34(10) 1_655 .
O50 Ba2 O26 102.41(10) . .
O28 Ba2 O26 59.51(8) . .
O40 Ba2 O31 140.66(9) . 1_655
O33 Ba2 O31 59.36(9) 1_655 1_655
O45 Ba2 O31 72.92(10) 1_655 1_655
O50 Ba2 O31 119.72(10) . 1_655
O28 Ba2 O31 139.31(9) . 1_655
O26 Ba2 O31 80.20(9) . 1_655
O40 Ba2 O38 59.54(8) . .
O33 Ba2 O38 142.39(9) 1_655 .
O45 Ba2 O38 136.27(9) 1_655 .
O50 Ba2 O38 132.87(10) . .
O28 Ba2 O38 68.17(9) . .
O26 Ba2 O38 70.00(8) . .
O31 Ba2 O38 105.07(9) 1_655 .
O40 Ba2 O43 72.37(9) . 1_655
O33 Ba2 O43 118.62(9) 1_655 1_655
O45 Ba2 O43 58.71(8) 1_655 1_655
O50 Ba2 O43 128.31(10) . 1_655
O28 Ba2 O43 140.86(9) . 1_655
O26 Ba2 O43 128.67(9) . 1_655
O31 Ba2 O43 69.08(8) 1_655 1_655
O38 Ba2 O43 79.37(8) . 1_655
O36 Fe3 O34 80.92(11) . .
O36 Fe3 O32 89.99(12) . .
O34 Fe3 O32 97.15(12) . .
O36 Fe3 O29 89.74(12) . .
O34 Fe3 O29 167.44(12) . .
O32 Fe3 O29 91.19(12) . .
O36 Fe3 O30 169.22(12) . .
O34 Fe3 O30 94.57(12) . .
O32 Fe3 O30 80.81(12) . .
O29 Fe3 O30 96.03(12) . .
O36 Fe3 O27 94.81(13) . .
O34 Fe3 O27 91.44(12) . .
O32 Fe3 O27 170.73(11) . .
O29 Fe3 O27 80.93(11) . .
O30 Fe3 O27 95.09(12) . .
O48 Fe4 O46 80.72(11) . .
O48 Fe4 O41 88.67(12) . .
O46 Fe4 O41 96.02(12) . .
O48 Fe4 O44 88.71(12) . .
O46 Fe4 O44 165.15(12) . .
O41 Fe4 O44 94.13(12) . .
O48 Fe4 O42 97.38(12) . .
O46 Fe4 O42 90.46(11) . .
O41 Fe4 O42 171.79(11) . .
O44 Fe4 O42 80.51(11) . .
O48 Fe4 O39 167.90(12) . .
O46 Fe4 O39 95.26(12) . .
O41 Fe4 O39 80.37(11) . .
O44 Fe4 O39 97.11(12) . .
O42 Fe4 O39 94.04(12) . .
C13 O26 Ba2 119.2(2) . .
C13 O27 Fe3 114.4(3) . .
C14 O28 Ba2 120.5(3) . .
C14 O29 Fe3 114.9(3) . .
C15 O30 Fe3 114.8(3) . .
C15 O31 Ba2 117.2(3) . 1_455
C16 O32 Fe3 114.8(3) . .
C16 O33 Ba2 119.9(3) . 1_455
C17 O34 Fe3 114.9(3) . .
C18 O36 Fe3 115.6(3) . .
C19 O38 Ba2 115.1(3) . .
C19 O39 Fe4 115.3(3) . .
C20 O40 Ba2 119.3(3) . .
C20 O41 Fe4 115.6(2) . .
C21 O42 Fe4 115.4(3) . .
C21 O43 Ba2 118.3(2) . 1_455
C22 O44 Fe4 115.2(3) . .
C22 O45 Ba2 122.3(3) . 1_455
C23 O46 Fe4 115.1(3) . .
C24 O48 Fe4 115.9(3) . .
O26 C13 O27 125.7(4) . .
O26 C13 C14 120.2(4) . .
O27 C13 C14 114.1(4) . .
O28 C14 O29 126.0(4) . .
O28 C14 C13 119.4(4) . .
O29 C14 C13 114.6(3) . .
O31 C15 O30 126.6(4) . .
O31 C15 C16 119.6(4) . .
O30 C15 C16 113.9(3) . .
O33 C16 O32 125.6(4) . .
O33 C16 C15 120.0(4) . .
O32 C16 C15 114.4(4) . .
O35 C17 O34 126.0(4) . .
O35 C17 C18 119.5(4) . .
O34 C17 C18 114.5(3) . .
O37 C18 O36 125.5(4) . .
O37 C18 C17 120.5(4) . .
O36 C18 C17 114.0(4) . .
O38 C19 O39 125.9(4) . .
O38 C19 C20 119.9(4) . .
O39 C19 C20 114.2(3) . .
O40 C20 O41 125.6(4) . .
O40 C20 C19 120.5(4) . .
O41 C20 C19 113.9(3) . .
O43 C21 O42 126.5(4) . .
O43 C21 C22 119.6(3) . .
O42 C21 C22 113.8(3) . .
O45 C22 O44 126.1(4) . .
O45 C22 C21 119.2(4) . .
O44 C22 C21 114.7(3) . .
O47 C23 O46 126.2(4) . .
O47 C23 C24 119.4(4) . .
O46 C23 C24 114.5(3) . .
O49 C24 O48 126.2(4) . .
O49 C24 C23 120.2(3) . .
O48 C24 C23 113.7(3) . .
C29 N1 C25 121.7(5) . .
C34 N2 C30 121.9(5) . .
N1 C25 C26 119.3(5) . .
C25 C26 C27 120.1(5) . .
C28 C27 C26 117.8(5) . .
C28 C27 C35 113.1(5) . .
C26 C27 C35 129.1(5) . .
C29 C28 C27 120.2(5) . .
N1 C29 C28 120.9(5) . .
N2 C30 C31 119.1(5) . .
C30 C31 C32 120.3(5) . .
C31 C32 C33 116.6(5) . .
C31 C32 C36 115.8(5) . .
C33 C32 C36 127.6(5) . .
C34 C33 C32 120.9(5) . .
N2 C34 C33 121.1(5) . .
C36 C35 C27 123.6(6) . .
C35 C36 C32 121.9(6) . .
C37 N3 C41 122.2(4) . .
C46 N4 C42 122.4(4) . .
N3 C37 C38 120.6(4) . .
C37 C38 C39 118.8(4) . .
C40 C39 C38 118.2(4) . .
C40 C39 C47 117.6(4) . .
C38 C39 C47 124.2(4) . .
C41 C40 C39 120.8(4) . .
N3 C41 C40 119.4(4) . .
N4 C42 C43 119.1(4) . .
C42 C43 C44 120.5(5) . .
C43 C44 C45 118.1(4) . .
C43 C44 C48 119.6(4) . .
C45 C44 C48 122.3(4) . .
C46 C45 C44 119.7(5) . .
N4 C46 C45 120.2(5) . .
C48 C47 C39 125.4(4) . .
C47 C48 C44 122.4(5) . .
C53 N5 C49 121.5(4) . .
C58 N6 C54 121.8(4) . .
N5 C49 C50 119.3(5) . .
C49 C50 C51 121.0(5) . .
C50 C51 C52 118.1(4) . .
C50 C51 C59 114.9(5) . .
C52 C51 C59 127.0(5) . .
C53 C52 C51 119.4(4) . .
N5 C53 C52 120.7(4) . .
N6 C54 C55 120.8(4) . .
C54 C55 C56 120.1(4) . .
C55 C56 C57 117.6(4) . .
C55 C56 C60 125.4(4) . .
C57 C56 C60 117.0(4) . .
C58 C57 C56 119.4(4) . .
N6 C58 C57 120.4(4) . .
C60 C59 C51 124.8(5) . .
C59 C60 C56 122.0(5) . .
C61 N7 C65 122.8(4) . .
C70 N8 C66 122.2(4) . .
N7 C61 C62 119.7(5) . .
C61 C62 C63 120.1(5) . .
C64 C63 C62 118.0(4) . .
C64 C63 C71 118.7(4) . .
C62 C63 C71 123.3(4) . .
C65 C64 C63 120.4(5) . .
N7 C65 C64 119.0(4) . .
N8 C66 C67 119.6(4) . .
C66 C67 C68 121.1(4) . .
C67 C68 C69 117.9(4) . .
C67 C68 C72 116.9(4) . .
C69 C68 C72 125.2(4) . .
C70 C69 C68 119.2(4) . .
N8 C70 C69 120.1(4) . .
C72 C71 C63 122.7(5) . .
C71 C72 C68 125.0(5) . .
C79 O52 C76 105.3(10) . .
C74 C73 O51 122.4(6) . .
C74 C73 C78 120.4(6) . .
O51 C73 C78 117.2(6) . .
C73 C74 C75 120.1(7) . .
C74 C75 C76 115.7(8) . .
C77 C76 O52 111.6(9) . .
C77 C76 C75 124.3(7) . .
O52 C76 C75 124.0(9) . .
C76 C77 C78 118.7(8) . .
C77 C78 C73 120.8(8) . .
C80 O53 C86 102.1(10) . .
O53 C80 C81 123.9(10) . .
O53 C80 C85 116.1(10) . .
C81 C80 C85 120.0 . .
C80 C81 C82 120.0 . .
C81 C82 C83 120.0 . .
C84 C83 C82 120.0 . .
C84 C83 O54 122.2(10) . .
C82 C83 O54 117.7(10) . .
C83 C84 C85 120.0 . .
C84 C85 C80 120.0 . .
C80A O53A C86A 129.2(17) . .
O53A C80A C81A 123.7(14) . .
O53A C80A C85A 116.0(14) . .
C81A C80A C85A 120.0 . .
C80A C81A C82A 120.0 . .
C83A C82A C81A 120.0 . .
C82A C83A C84A 120.0 . .
C82A C83A O54A 119.3(12) . .
C84A C83A O54A 120.3(12) . .
C83A C84A C85A 120.0 . .
C84A C85A C80A 120.0 . .
C93A O56 C87 107.2(10) . .
C90 O57 C93 114.5(5) . .
C88 C87 O56 114.5(8) . .
C88 C87 C92 125.1(7) . .
O56 C87 C92 120.4(8) . .
C87 C88 C89 116.5(8) . .
C90 C89 C88 118.6(8) . .
C89 C90 C91 123.6(6) . .
C89 C90 O57 114.6(6) . .
C91 C90 O57 121.8(5) . .
C92 C91 C90 119.8(7) . .
C91 C92 C87 116.3(8) . .
O6W C93 O57 158.1(7) . .

loop_
_geom_bond_atom_site_label_1
_geom_bond_atom_site_label_2
_geom_bond_distance
_geom_bond_site_symmetry_2
Ba1 O14 2.725(3) .
Ba1 O10 2.756(3) 1_455
Ba1 O18 2.768(3) 1_455
Ba1 O25 2.778(4) .
Ba1 O2 2.792(3) .
Ba1 O4 2.798(3) .
Ba1 O12 2.830(3) 1_455
Ba1 O20 2.839(3) 1_455
Ba1 O16 2.845(3) .
Ba1 O25A 2.88(3) .
Fe1 O7 2.000(3) .
Fe1 O5 2.001(3) .
Fe1 O1 2.003(3) .
Fe1 O9 2.006(3) .
Fe1 O3 2.007(3) .
Fe1 O11 2.012(3) .
Fe2 O21 1.994(3) .
Fe2 O23 2.001(3) .
Fe2 O17 2.004(3) .
Fe2 O13 2.008(3) .
Fe2 O15 2.012(3) .
Fe2 O19 2.015(3) .
O1 C1 1.276(5) .
O2 C1 1.220(5) .
O3 C2 1.272(5) .
O4 C2 1.234(5) .
O5 C3 1.264(5) .
O6 C3 1.229(6) .
O7 C4 1.262(5) .
O8 C4 1.229(6) .
O9 C5 1.279(5) .
O10 C5 1.222(5) .
O10 Ba1 2.755(3) 1_655
O11 C6 1.283(5) .
O12 C6 1.222(5) .
O12 Ba1 2.830(3) 1_655
O13 C7 1.278(5) .
O14 C7 1.221(5) .
O15 C8 1.281(5) .
O16 C8 1.228(5) .
O17 C10 1.271(5) .
O18 C10 1.228(5) .
O18 Ba1 2.768(3) 1_655
O19 C9 1.270(5) .
O20 C9 1.236(5) .
O20 Ba1 2.839(3) 1_655
O21 C12 1.281(5) .
O22 C12 1.221(5) .
O23 C11 1.276(5) .
O24 C11 1.226(5) .
C1 C2 1.558(6) .
C3 C4 1.554(6) .
C5 C6 1.542(6) .
C7 C8 1.549(6) .
C9 C10 1.557(6) .
C11 C12 1.552(6) .
Ba2 O40 2.727(3) .
Ba2 O33 2.743(3) 1_655
Ba2 O45 2.761(3) 1_655
Ba2 O50 2.777(4) .
Ba2 O28 2.795(3) .
Ba2 O26 2.802(3) .
Ba2 O31 2.834(3) 1_655
Ba2 O38 2.841(3) .
Ba2 O43 2.849(3) 1_655
Fe3 O36 1.998(3) .
Fe3 O34 2.001(3) .
Fe3 O32 2.002(3) .
Fe3 O29 2.003(3) .
Fe3 O30 2.011(3) .
Fe3 O27 2.011(3) .
Fe4 O48 1.995(3) .
Fe4 O46 2.005(3) .
Fe4 O41 2.006(3) .
Fe4 O44 2.007(3) .
Fe4 O42 2.012(3) .
Fe4 O39 2.013(3) .
O26 C13 1.232(5) .
O27 C13 1.275(5) .
O28 C14 1.230(5) .
O29 C14 1.271(5) .
O30 C15 1.286(5) .
O31 C15 1.218(5) .
O31 Ba2 2.834(3) 1_455
O32 C16 1.284(5) .
O33 C16 1.222(5) .
O33 Ba2 2.743(3) 1_455
O34 C17 1.278(5) .
O35 C17 1.222(5) .
O36 C18 1.271(5) .
O37 C18 1.224(5) .
O38 C19 1.222(5) .
O39 C19 1.288(5) .
O40 C20 1.213(5) .
O41 C20 1.288(5) .
O42 C21 1.277(5) .
O43 C21 1.229(5) .
O43 Ba2 2.849(3) 1_455
O44 C22 1.275(5) .
O45 C22 1.221(5) .
O45 Ba2 2.761(3) 1_455
O46 C23 1.274(5) .
O47 C23 1.227(5) .
O48 C24 1.275(5) .
O49 C24 1.225(5) .
C13 C14 1.551(6) .
C15 C16 1.550(6) .
C17 C18 1.548(6) .
C19 C20 1.543(6) .
C21 C22 1.547(6) .
C23 C24 1.550(6) .
N1 C29 1.328(7) .
N1 C25 1.334(7) .
N2 C34 1.312(7) .
N2 C30 1.330(8) .
C25 C26 1.374(8) .
C26 C27 1.391(8) .
C27 C28 1.374(8) .
C27 C35 1.509(8) .
C28 C29 1.351(7) .
C30 C31 1.379(8) .
C31 C32 1.384(7) .
C32 C33 1.389(7) .
C32 C36 1.477(7) .
C33 C34 1.334(7) .
C35 C36 1.274(8) .
N3 C37 1.337(6) .
N3 C41 1.341(6) .
N4 C46 1.332(6) .
N4 C42 1.342(7) .
C37 C38 1.374(6) .
C38 C39 1.406(6) .
C39 C40 1.387(6) .
C39 C47 1.466(6) .
C40 C41 1.367(6) .
C42 C43 1.378(7) .
C43 C44 1.389(6) .
C44 C45 1.393(7) .
C44 C48 1.459(6) .
C45 C46 1.375(7) .
C47 C48 1.339(7) .
N5 C53 1.331(6) .
N5 C49 1.345(6) .
N6 C58 1.316(7) .
N6 C54 1.327(6) .
C49 C50 1.364(6) .
C50 C51 1.373(7) .
C51 C52 1.390(7) .
C51 C59 1.478(6) .
C52 C53 1.369(7) .
C54 C55 1.354(6) .
C55 C56 1.385(7) .
C56 C57 1.397(6) .
C56 C60 1.468(6) .
C57 C58 1.376(7) .
C59 C60 1.322(7) .
N7 C61 1.333(6) .
N7 C65 1.336(7) .
N8 C70 1.335(5) .
N8 C66 1.335(5) .
C61 C62 1.362(7) .
C62 C63 1.392(7) .
C63 C64 1.382(6) .
C63 C71 1.472(6) .
C64 C65 1.375(6) .
C66 C67 1.362(6) .
C67 C68 1.377(6) .
C68 C69 1.401(7) .
C68 C72 1.470(6) .
C69 C70 1.377(6) .
C71 C72 1.330(6) .
O51 C73 1.381(7) .
O52 C79 1.386(15) .
O52 C76 1.411(9) .
C73 C74 1.379(9) .
C73 C78 1.397(9) .
C74 C75 1.392(10) .
C75 C76 1.448(13) .
C76 C77 1.310(12) .
C77 C78 1.367(10) .
O53 C80 1.332(13) .
O53 C86 2.31(2) .
O54 C83 1.391(12) .
C80 C81 1.3900 .
C80 C85 1.3900 .
C81 C82 1.3900 .
C82 C83 1.3900 .
C83 C84 1.3900 .
C84 C85 1.3900 .
O53A C80A 1.189(17) .
O53A C86A 1.31(2) .
O54A C83A 1.477(17) .
C80A C81A 1.3900 .
C80A C85A 1.3900 .
C81A C82A 1.3900 .
C82A C83A 1.3900 .
C83A C84A 1.3900 .
C84A C85A 1.3900 .
O56 C93A 1.294(16) .
O56 C87 1.415(9) .
O57 C90 1.409(7) .
O57 C93 1.484(9) .
C87 C88 1.326(12) .
C87 C92 1.449(12) .
C88 C89 1.422(11) .
C89 C90 1.367(8) .
C90 C91 1.369(9) .
C91 C92 1.343(9) .
C93 O6W 1.103(10) .
